data_8104788
loop_
_publ_author_name
'Sun, Xiao-Tian'

_publ_section_title
;
 Crystal structure of the 2D coordination polymer poly[diaqua-bis(\m2-3-
 methoxyisonicotinato-\k2 N:O)cobalt(II)]&#x00A0;--- dimethylformamide
 (1/1), C20H30CoN4O10
;
_journal_issue 3
_journal_name_full 'Zeitschrift f\"ur Kristallographie - New Crystal Structures'
_journal_page_first 639
_journal_page_last 641
_journal_paper_doi 10.1515/ncrs-2021-0010
_journal_volume 236
_journal_year 2021
_chemical_formula_moiety 'C7 H8 Co0.5 N O4, C3 H7 N O'
_chemical_formula_sum 'C10 H15 Co0.5 N2 O5'
_chemical_formula_weight 272.70
_space_group_crystal_system monoclinic
_space_group_IT_number 15
_space_group_name_Hall '-C 2yc'
_space_group_name_H-M_alt 'C 1 2/c 1'
_atom_sites_solution_hydrogens mixed
_atom_sites_solution_primary dual
_cell_angle_alpha 90
_cell_angle_beta 113.429(4)
_cell_angle_gamma 90
_cell_formula_units_Z 8
_cell_length_a 13.4752(4)
_cell_length_b 12.8563(3)
_cell_length_c 15.0144(5)
_cell_measurement_reflns_used 8087
_cell_measurement_temperature 293(2)
_cell_measurement_theta_max 28.0570
_cell_measurement_theta_min 4.2170
_cell_volume 2386.66(14)
_computing_cell_refinement 'CrysAlisPro 1.171.40.53 (Rigaku OD, 2019)'
_computing_data_collection 'CrysAlisPro 1.171.40.53 (Rigaku OD, 2019)'
_computing_data_reduction 'CrysAlisPro 1.171.40.53 (Rigaku OD, 2019)'
_computing_molecular_graphics 'Olex2 (Dolomanov et al., 2009)'
_computing_publication_material 'Olex2 (Dolomanov et al., 2009)'
_computing_structure_refinement 'ShelXL (Sheldrick, 2015)'
_computing_structure_solution 'ShelXT (Sheldrick, 2015)'
_diffrn_ambient_temperature 293(2)
_diffrn_detector 'CCD plate'
_diffrn_detector_area_resol_mean 8.0584
_diffrn_detector_type EosS2
_diffrn_measured_fraction_theta_full 0.997
_diffrn_measured_fraction_theta_max 0.892
_diffrn_measurement_details
;
List of Runs (angles in degrees, time in seconds):

  # Type    Start    End  Width  t~exp~   \w     \q     \k     \f   Frames
--------------------------------------------------------------------------
  1  \w    -20.00  25.00   1.00    7.50    --  -13.64 -99.00 -30.00   45
  2  \w    -86.00 -35.00   1.00    7.50    --  -13.64-178.00-180.00   51
  3  \w    -86.00 -34.00   1.00    7.50    --  -13.64 178.00 -90.00   52
  4  \w    -20.00  25.00   1.00    7.50    --  -13.64 -99.00-120.00   45
  5  \w    -20.00  25.00   1.00    7.50    --  -13.64 -99.00  30.00   45
  6  \w    -54.00  34.00   1.00    7.50    --   15.05 -38.00  60.00   88
  7  \w     -4.00  84.00   1.00    7.50    --   15.05  38.00-120.00   88
  8  \w    -56.00  44.00   1.00    7.50    --   15.05 -19.00  60.00  100
  9  \w    -54.00 -22.00   1.00    7.50    --   15.05 -38.00-180.00   32
;
_diffrn_measurement_device 'four-circle diffractometer'
_diffrn_measurement_device_type 'SuperNova, Single source at offset/far, EosS2'
_diffrn_measurement_method '\w scans'
_diffrn_orient_matrix_type 'CrysAlisPro convention (1999,Acta A55,543-557)'
_diffrn_orient_matrix_UB_11 0.0514904000
_diffrn_orient_matrix_UB_12 0.0237400000
_diffrn_orient_matrix_UB_13 0.0138719000
_diffrn_orient_matrix_UB_21 0.0230825000
_diffrn_orient_matrix_UB_22 -0.0393272000
_diffrn_orient_matrix_UB_23 0.0353887000
_diffrn_orient_matrix_UB_31 0.0102814000
_diffrn_orient_matrix_UB_32 -0.0305347000
_diffrn_orient_matrix_UB_33 -0.0347503000
_diffrn_radiation_monochromator mirror
_diffrn_radiation_probe x-ray
_diffrn_radiation_type MoK\a
_diffrn_radiation_wavelength 0.71073
_diffrn_reflns_av_R_equivalents 0.0237
_diffrn_reflns_av_unetI/netI 0.0197
_diffrn_reflns_Laue_measured_fraction_full 0.997
_diffrn_reflns_Laue_measured_fraction_max 0.892
_diffrn_reflns_limit_h_max 17
_diffrn_reflns_limit_h_min -17
_diffrn_reflns_limit_k_max 16
_diffrn_reflns_limit_k_min -16
_diffrn_reflns_limit_l_max 19
_diffrn_reflns_limit_l_min -18
_diffrn_reflns_number 13809
_diffrn_reflns_point_group_measured_fraction_full 0.997
_diffrn_reflns_point_group_measured_fraction_max 0.892
_diffrn_reflns_theta_full 25.242
_diffrn_reflns_theta_max 28.469
_diffrn_reflns_theta_min 3.295
_diffrn_source 'micro-focus sealed X-ray tube'
_diffrn_source_type 'SuperNova (Mo) X-ray Source'
_exptl_absorpt_coefficient_mu 0.781
_exptl_absorpt_correction_T_max 1.00000
_exptl_absorpt_correction_T_min 0.85409
_exptl_absorpt_correction_type multi-scan
_exptl_absorpt_process_details
;
CrysAlisPro 1.171.40.53 (Rigaku Oxford Diffraction, 2019)
Empirical absorption correction using spherical harmonics,
 implemented in SCALE3 ABSPACK scaling algorithm.
;
_exptl_crystal_colour 'light violet'
_exptl_crystal_colour_modifier light
_exptl_crystal_colour_primary violet
_exptl_crystal_density_diffrn 1.518
_exptl_crystal_description block
_exptl_crystal_F_000 1140
_exptl_crystal_size_max 0.35
_exptl_crystal_size_mid 0.31
_exptl_crystal_size_min 0.25
_refine_diff_density_max 0.320
_refine_diff_density_min -0.303
_refine_diff_density_rms 0.045
_refine_ls_extinction_coef .
_refine_ls_extinction_method none
_refine_ls_goodness_of_fit_ref 1.072
_refine_ls_hydrogen_treatment constr
_refine_ls_matrix_type full
_refine_ls_number_parameters 162
_refine_ls_number_reflns 2692
_refine_ls_number_restraints 0
_refine_ls_restrained_S_all 1.072
_refine_ls_R_factor_all 0.0323
_refine_ls_R_factor_gt 0.0291
_refine_ls_shift/su_max 0.001
_refine_ls_shift/su_mean 0.000
_refine_ls_structure_factor_coef Fsqd
_refine_ls_weighting_details 'w=1/[\s^2^(Fo^2^)+(0.0288P)^2^+2.4480P] where P=(Fo^2^+2Fc^2^)/3'
_refine_ls_weighting_scheme calc
_refine_ls_wR_factor_gt 0.0703
_refine_ls_wR_factor_ref 0.0719
_reflns_Friedel_coverage 0.000
_reflns_Friedel_fraction_full .
_reflns_Friedel_fraction_max .
_reflns_number_gt 2486
_reflns_number_total 2692
_reflns_threshold_expression 'I > 2\s(I)'
_cod_data_source_file suppl_j_ncrs-2021-0010_suppl.cif
_cod_data_source_block xly-55
_cod_original_formula_sum 'C10 H15 Co0.50 N2 O5'
_cod_database_code 8104788
_shelx_space_group_comment
;
The symmetry employed for this shelxl refinement is uniquely defined
by the following loop, which should always be used as a source of
symmetry information in preference to the above space-group names.
They are only intended as comments.
;
_shelx_estimated_absorpt_t_max 0.829
_shelx_estimated_absorpt_t_min 0.772
_reflns_odcompleteness_completeness 99.65
_reflns_odcompleteness_iscentric 1
_reflns_odcompleteness_theta 25.30
_olex2_refinement_description
;
1. Fixed Uiso
 At 1.2 times of:
  All C(H) groups
 At 1.5 times of:
  All C(H,H,H) groups, All O(H,H) groups
2.a Riding coordinates:
 O4(H4A,H4B)
2.b Aromatic/amide H refined with riding coordinates:
 C3(H3), C4(H4), C5(H5), C8(H8)
2.c Idealised Me refined as rotating group:
 C1(H1A,H1B,H1C), C9(H9A,H9B,H9C), C10(H10A,H10B,H10C)
;

loop_
_space_group_symop_operation_xyz
'x, y, z'
'-x, y, -z+1/2'
'x+1/2, y+1/2, z'
'-x+1/2, y+1/2, -z+1/2'
'-x, -y, -z'
'x, -y, z-1/2'
'-x+1/2, -y+1/2, -z'
'x+1/2, -y+1/2, z-1/2'

loop_
_atom_site_label
_atom_site_type_symbol
_atom_site_fract_x
_atom_site_fract_y
_atom_site_fract_z
_atom_site_U_iso_or_equiv
_atom_site_adp_type
_atom_site_occupancy
_atom_site_site_symmetry_order
_atom_site_calc_flag
_atom_site_refinement_flags_posn
_atom_site_refinement_flags_adp
_atom_site_refinement_flags_occupancy
_atom_site_disorder_assembly
_atom_site_disorder_group
Co1 Co 0.5000 0.26859(2) 0.2500 0.01906(9) Uani 1 2 d S T P . .
O1 O 0.14822(10) 0.15723(9) 0.19780(10) 0.0398(3) Uani 1 1 d . . . . .
O2 O 0.38912(8) 0.15437(8) 0.25597(8) 0.0256(2) Uani 1 1 d . . . . .
O3 O 0.41089(12) 0.15230(12) 0.41147(9) 0.0493(4) Uani 1 1 d . . . . .
O4 O 0.57023(9) 0.26334(9) 0.40186(8) 0.0310(3) Uani 1 1 d . . . . .
H4A H 0.5990 0.3216 0.4245 0.046 Uiso 1 1 d R . . . .
H4B H 0.5240 0.2312 0.4169 0.046 Uiso 1 1 d R . . . .
N1 N 0.12150(10) -0.11318(10) 0.26005(10) 0.0250(3) Uani 1 1 d . . . . .
C1 C 0.03986(15) 0.17600(15) 0.13067(16) 0.0437(5) Uani 1 1 d . . . . .
H1A H 0.0206 0.1266 0.0785 0.066 Uiso 1 1 calc GR . . . .
H1B H 0.0344 0.2452 0.1051 0.066 Uiso 1 1 calc GR . . . .
H1C H -0.0083 0.1688 0.1632 0.066 Uiso 1 1 calc GR . . . .
C2 C 0.17226(12) 0.06045(12) 0.23658(12) 0.0258(3) Uani 1 1 d . . . . .
C3 C 0.09733(12) -0.01953(12) 0.21677(12) 0.0265(3) Uani 1 1 d . . . . .
H3 H 0.0273 -0.0079 0.1716 0.032 Uiso 1 1 calc R . . . .
C4 C 0.22319(12) -0.12973(12) 0.32268(13) 0.0284(3) Uani 1 1 d . . . . .
H4 H 0.2414 -0.1945 0.3524 0.034 Uiso 1 1 calc R . . . .
C5 C 0.30271(12) -0.05408(12) 0.34513(12) 0.0281(3) Uani 1 1 d . . . . .
H5 H 0.3725 -0.0685 0.3895 0.034 Uiso 1 1 calc R . . . .
C6 C 0.27861(12) 0.04285(12) 0.30173(11) 0.0243(3) Uani 1 1 d . . . . .
C7 C 0.36672(12) 0.12498(12) 0.32547(12) 0.0250(3) Uani 1 1 d . . . . .
O5 O 0.63074(11) 0.44757(11) 0.49054(10) 0.0474(3) Uani 1 1 d . . . . .
N2 N 0.78216(12) 0.53833(12) 0.57444(11) 0.0386(4) Uani 1 1 d . . . . .
C8 C 0.72914(16) 0.45240(15) 0.53709(13) 0.0383(4) Uani 1 1 d . . . . .
H8 H 0.7687 0.3911 0.5465 0.046 Uiso 1 1 calc R . . . .
C9 C 0.7244(2) 0.63510(18) 0.5639(2) 0.0719(8) Uani 1 1 d . . . . .
H9A H 0.7209 0.6700 0.5062 0.108 Uiso 1 1 calc GR . . . .
H9B H 0.7614 0.6784 0.6194 0.108 Uiso 1 1 calc GR . . . .
H9C H 0.6525 0.6213 0.5591 0.108 Uiso 1 1 calc GR . . . .
C10 C 0.89875(17) 0.5407(2) 0.62035(18) 0.0661(7) Uani 1 1 d . . . . .
H10A H 0.9262 0.4709 0.6297 0.099 Uiso 1 1 calc GR . . . .
H10B H 0.9210 0.5749 0.6821 0.099 Uiso 1 1 calc GR . . . .
H10C H 0.9266 0.5779 0.5798 0.099 Uiso 1 1 calc GR . . . .

loop_
_atom_site_aniso_label
_atom_site_aniso_U_11
_atom_site_aniso_U_22
_atom_site_aniso_U_33
_atom_site_aniso_U_23
_atom_site_aniso_U_13
_atom_site_aniso_U_12
Co1 0.01605(14) 0.01454(14) 0.02806(16) 0.000 0.01032(12) 0.000
O1 0.0292(6) 0.0245(6) 0.0577(8) 0.0130(6) 0.0089(6) -0.0026(5)
O2 0.0234(5) 0.0235(6) 0.0321(6) -0.0002(4) 0.0134(5) -0.0068(4)
O3 0.0605(9) 0.0561(9) 0.0358(7) -0.0132(6) 0.0240(7) -0.0365(7)
O4 0.0293(6) 0.0299(6) 0.0336(6) -0.0051(5) 0.0124(5) -0.0110(5)
N1 0.0211(6) 0.0194(6) 0.0373(7) -0.0001(5) 0.0144(6) -0.0026(5)
C1 0.0329(10) 0.0351(10) 0.0590(12) 0.0168(9) 0.0138(9) 0.0065(8)
C2 0.0258(8) 0.0199(7) 0.0345(8) 0.0025(6) 0.0152(7) -0.0019(6)
C3 0.0196(7) 0.0246(8) 0.0346(8) 0.0011(6) 0.0102(7) -0.0020(6)
C4 0.0236(7) 0.0201(8) 0.0436(9) 0.0049(7) 0.0155(7) -0.0002(6)
C5 0.0188(7) 0.0253(8) 0.0397(9) 0.0025(7) 0.0112(7) -0.0015(6)
C6 0.0234(7) 0.0211(7) 0.0326(8) -0.0018(6) 0.0154(7) -0.0051(6)
C7 0.0224(7) 0.0186(7) 0.0363(9) -0.0008(6) 0.0143(7) -0.0032(6)
O5 0.0403(8) 0.0466(8) 0.0495(8) -0.0141(7) 0.0118(7) -0.0137(6)
N2 0.0329(8) 0.0373(9) 0.0374(8) 0.0057(7) 0.0052(7) -0.0071(6)
C8 0.0419(10) 0.0355(10) 0.0393(10) -0.0014(8) 0.0181(9) -0.0025(8)
C9 0.0714(17) 0.0332(12) 0.0894(19) -0.0008(12) 0.0090(15) -0.0060(11)
C10 0.0328(11) 0.0845(19) 0.0640(15) 0.0213(13) 0.0013(10) -0.0164(11)

loop_
_atom_type_symbol
_atom_type_description
_atom_type_scat_dispersion_real
_atom_type_scat_dispersion_imag
_atom_type_scat_source
C C 0.0033 0.0016 'International Tables Vol C Tables 4.2.6.8 and 6.1.1.4'
H H 0.0000 0.0000 'International Tables Vol C Tables 4.2.6.8 and 6.1.1.4'
Co Co 0.3494 0.9721 'International Tables Vol C Tables 4.2.6.8 and 6.1.1.4'
N N 0.0061 0.0033 'International Tables Vol C Tables 4.2.6.8 and 6.1.1.4'
O O 0.0106 0.0060 'International Tables Vol C Tables 4.2.6.8 and 6.1.1.4'

loop_
_geom_angle_atom_site_label_1
_geom_angle_atom_site_label_2
_geom_angle_atom_site_label_3
_geom_angle
_geom_angle_site_symmetry_1
_geom_angle_site_symmetry_3
O2 Co1 O2 92.43(6) 2_655 .
O2 Co1 N1 87.92(4) . 4
O2 Co1 N1 174.16(5) . 3
O2 Co1 N1 174.16(5) 2_655 4
O2 Co1 N1 87.92(4) 2_655 3
O4 Co1 O2 87.29(4) 2_655 2_655
O4 Co1 O2 87.29(4) . .
O4 Co1 O2 90.15(4) . 2_655
O4 Co1 O2 90.15(4) 2_655 .
O4 Co1 O4 176.30(7) . 2_655
O4 Co1 N1 86.88(5) . 3
O4 Co1 N1 95.69(5) 2_655 3
O4 Co1 N1 95.69(5) . 4
O4 Co1 N1 86.89(5) 2_655 4
N1 Co1 N1 92.34(7) 3 4
C2 O1 C1 117.43(13) . .
C7 O2 Co1 130.54(10) . .
Co1 O4 H4A 110.1 . .
Co1 O4 H4B 104.1 . .
H4A O4 H4B 126.0 . .
C3 N1 Co1 123.77(10) . 3_445
C4 N1 Co1 117.82(10) . 3_445
C4 N1 C3 117.80(13) . .
O1 C1 H1A 109.5 . .
O1 C1 H1B 109.5 . .
O1 C1 H1C 109.5 . .
H1A C1 H1B 109.5 . .
H1A C1 H1C 109.5 . .
H1B C1 H1C 109.5 . .
O1 C2 C3 123.92(14) . .
O1 C2 C6 116.92(13) . .
C3 C2 C6 119.14(14) . .
N1 C3 C2 122.94(14) . .
N1 C3 H3 118.5 . .
C2 C3 H3 118.5 . .
N1 C4 H4 118.8 . .
N1 C4 C5 122.50(15) . .
C5 C4 H4 118.8 . .
C4 C5 H5 119.9 . .
C6 C5 C4 120.23(15) . .
C6 C5 H5 119.9 . .
C2 C6 C7 122.68(14) . .
C5 C6 C2 117.35(14) . .
C5 C6 C7 119.96(14) . .
O2 C7 C6 115.96(13) . .
O3 C7 O2 127.37(14) . .
O3 C7 C6 116.61(14) . .
C8 N2 C9 120.02(17) . .
C8 N2 C10 121.70(19) . .
C9 N2 C10 118.13(19) . .
O5 C8 N2 124.42(19) . .
O5 C8 H8 117.8 . .
N2 C8 H8 117.8 . .
N2 C9 H9A 109.5 . .
N2 C9 H9B 109.5 . .
N2 C9 H9C 109.5 . .
H9A C9 H9B 109.5 . .
H9A C9 H9C 109.5 . .
H9B C9 H9C 109.5 . .
N2 C10 H10A 109.5 . .
N2 C10 H10B 109.5 . .
N2 C10 H10C 109.5 . .
H10A C10 H10B 109.5 . .
H10A C10 H10C 109.5 . .
H10B C10 H10C 109.5 . .

loop_
_geom_bond_atom_site_label_1
_geom_bond_atom_site_label_2
_geom_bond_distance
_geom_bond_site_symmetry_2
Co1 O2 2.1220(10) 2_655
Co1 O2 2.1221(10) .
Co1 O4 2.0935(11) .
Co1 O4 2.0935(11) 2_655
Co1 N1 2.1948(12) 4
Co1 N1 2.1948(12) 3
O1 C1 1.427(2) .
O1 C2 1.3572(19) .
O2 C7 1.2543(18) .
O3 C7 1.239(2) .
O4 H4A 0.8499 .
O4 H4B 0.8499 .
N1 Co1 2.1948(12) 3_445
N1 C3 1.345(2) .
N1 C4 1.335(2) .
C1 H1A 0.9600 .
C1 H1B 0.9600 .
C1 H1C 0.9600 .
C2 C3 1.388(2) .
C2 C6 1.395(2) .
C3 H3 0.9300 .
C4 H4 0.9300 .
C4 C5 1.386(2) .
C5 H5 0.9300 .
C5 C6 1.384(2) .
C6 C7 1.521(2) .
O5 C8 1.230(2) .
N2 C8 1.314(2) .
N2 C9 1.442(3) .
N2 C10 1.443(2) .
C8 H8 0.9300 .
C9 H9A 0.9600 .
C9 H9B 0.9600 .
C9 H9C 0.9600 .
C10 H10A 0.9600 .
C10 H10B 0.9600 .
C10 H10C 0.9600 .

loop_
_geom_hbond_atom_site_label_D
_geom_hbond_atom_site_label_H
_geom_hbond_atom_site_label_A
_geom_hbond_distance_DH
_geom_hbond_distance_HA
_geom_hbond_distance_DA
_geom_hbond_angle_DHA
_geom_hbond_site_symmetry_A
O4 H4A O5 0.85 1.86 2.6804(17) 162.4 .
O4 H4B O3 0.85 1.81 2.6297(17) 163.0 .
